data_7250763
loop_
_publ_author_name
'Esrafili, Leili'
'Cheung, Ocean'
'Adriaensens, Peter'
'Derveaux, Elien'
'Glasby, Lawson T.'
'Moghadam, Peyman Z.'
'Vande Velde, Christophe M. L.'

_publ_section_title
;
 Unlocking porosity: structural tuning of urea-based MOFs via reaction
 parameter control
;
_journal_issue 34
_journal_name_full 'RSC Advances'
_journal_page_first 27531
_journal_page_last 27543
_journal_paper_doi 10.1039/D5RA02649K
_journal_volume 15
_journal_year 2025
_chemical_absolute_configuration unk
_chemical_formula_moiety 'C13 H10 N3 O3.25 Zn, 1[C5H11N1O1], 0.333[C5H11N1O1]'
_chemical_formula_sum 'C19.67 H24.67 N4.33 O4.58 Zn'
_chemical_formula_weight 460.447
_chemical_name_systematic di-Zinc-4,4'-(carbonylbis(azanediyl))dibenzoate;1,3-di(pyridin-4-yl)urea;hemioxide
_space_group_crystal_system hexagonal
_space_group_IT_number 180
_space_group_name_Hall 'P 62 2 (0 0 4)'
_space_group_name_H-M_alt 'P 62 2 2'
_symmetry_Int_Tables_number 180
_audit_creation_date 2025-05-28
_audit_creation_method
;
Olex2 1.5-alpha
(compiled 2025.04.05 svn.rf049d14d for OlexSys, GUI svn.r7224)
;
_audit_update_record
;
2025-06-18 deposited with the CCDC.	2025-07-23 downloaded from the CCDC.
;
_cell_angle_alpha 90
_cell_angle_beta 90
_cell_angle_gamma 120
_cell_formula_units_Z 12
_cell_length_a 32.2989(8)
_cell_length_b 32.2989(8)
_cell_length_c 7.56433(19)
_cell_measurement_reflns_used 8918
_cell_measurement_temperature 99.99(10)
_cell_measurement_theta_max 73.3840
_cell_measurement_theta_min 4.1420
_cell_volume 6834.0(3)
_computing_cell_refinement 'CrysAlisPro 1.171.43.76a (Rigaku OD, 2023)'
_computing_data_collection 'CrysAlisPro 1.171.43.76a (Rigaku OD, 2023)'
_computing_data_reduction 'CrysAlisPro 1.171.43.76a (Rigaku OD, 2023)'
_computing_molecular_graphics 'Olex2 1.5-alpha (Dolomanov et al., 2009)'
_computing_publication_material 'Olex2 1.5-alpha (Dolomanov et al., 2009)'
_computing_structure_refinement 'olex2.refine 1.5-alpha (Bourhis et al., 2015)'
_computing_structure_solution 'SHELXT-2018/3 (Sheldrick, 2018)'
_diffrn_ambient_environment N~2~
_diffrn_ambient_temperature 99.99(10)
_diffrn_detector 'Hybrid Pixel Array Detector'
_diffrn_detector_area_resol_mean 10.0000
_diffrn_detector_type 'HyPix-Arc 150'
_diffrn_measured_fraction_theta_full 0.9951
_diffrn_measured_fraction_theta_max 0.9672
_diffrn_measurement_details
;
List of Runs (angles in degrees, time in seconds):

  # Type    Start    End  Width  t~exp~   \w     \q     \k     \f   Frames
#--------------------------------------------------------------------------
  1  \w     29.00  63.00   0.50    7.00    --   72.72-140.00   2.00   68
  2  \w     30.00  63.00   0.50    7.00    --   72.72-108.00 147.00   66
  3  \w     81.00 107.00   0.50    7.00    --   72.72-140.00   2.00   52
  4  \w     40.00  75.00   0.50    7.00    --   83.44-112.00   2.00   70
  5  \w     20.00  46.00   0.50    7.00    --   58.76 -95.00 -30.00   52
  6  \w     18.00  52.00   0.50    7.00    --   58.76 -95.00-150.00   68
  7  \w     37.00  66.00   0.50    7.00    --   72.72 -95.00 -30.00   58
  8  \w   -116.00 -57.00   0.50    7.00    --  -74.45 -15.00  90.00  118
  9  \w    -65.00 -39.00   0.50    7.00    --  -74.77 108.00-114.00   52
 10  \w     88.00 129.00   0.50    7.00    --   83.44  15.00 120.00   82
 11  \w     57.00 130.00   0.50    7.00    --   83.44  15.00   0.00  146
 12  \w     50.00  77.00   0.50    7.00    --   83.44 -95.00  90.00   54
;
_diffrn_measurement_device 'four-circle diffractometer'
_diffrn_measurement_device_type 'XtaLAB Synergy R, DW system, HyPix-Arc 150'
_diffrn_measurement_method '\w scans'
_diffrn_orient_matrix_type 'CrysAlisPro convention (1999,Acta A55,543-557)'
_diffrn_orient_matrix_UB_11 0.0512347000
_diffrn_orient_matrix_UB_12 0.0211309000
_diffrn_orient_matrix_UB_13 -0.0721957000
_diffrn_orient_matrix_UB_21 0.0153925000
_diffrn_orient_matrix_UB_22 0.0462095000
_diffrn_orient_matrix_UB_23 0.1056104000
_diffrn_orient_matrix_UB_31 0.0130910000
_diffrn_orient_matrix_UB_32 -0.0211458000
_diffrn_orient_matrix_UB_33 0.1584469000
_diffrn_radiation_monochromator mirror
_diffrn_radiation_probe x-ray
_diffrn_radiation_type 'Cu K\a'
_diffrn_radiation_wavelength 1.54184
_diffrn_reflns_av_R_equivalents 0.0431
_diffrn_reflns_av_unetI/netI 0.0347
_diffrn_reflns_Laue_measured_fraction_full 0.9951
_diffrn_reflns_Laue_measured_fraction_max 0.9672
_diffrn_reflns_limit_h_max 38
_diffrn_reflns_limit_h_min -30
_diffrn_reflns_limit_k_max 39
_diffrn_reflns_limit_k_min -37
_diffrn_reflns_limit_l_max 8
_diffrn_reflns_limit_l_min -8
_diffrn_reflns_number 25516
_diffrn_reflns_point_group_measured_fraction_full 0.9966
_diffrn_reflns_point_group_measured_fraction_max 0.9604
_diffrn_reflns_theta_full 67.6840
_diffrn_reflns_theta_max 75.70
_diffrn_reflns_theta_min 4.18
_diffrn_source 'Rotating-anode X-ray tube'
_diffrn_source_type 'Rigaku (Cu) X-ray Source'
_exptl_absorpt_coefficient_mu 1.795
_exptl_absorpt_correction_T_max 1.00000
_exptl_absorpt_correction_T_min 0.52182
_exptl_absorpt_correction_type multi-scan
_exptl_absorpt_process_details
;
CrysAlisPro 1.171.43.76a (Rigaku Oxford Diffraction, 2023)
Empirical absorption correction using spherical harmonics,
implemented in SCALE3 ABSPACK scaling algorithm.
;
_exptl_crystal_colour colourless
_exptl_crystal_density_diffrn 1.343
_exptl_crystal_description needle
_exptl_crystal_F_000 2866.216
_exptl_crystal_recrystallization_method 'solvothermal synthesis in DEF'
_exptl_crystal_size_max 0.4
_exptl_crystal_size_mid 0.1
_exptl_crystal_size_min 0.1
_refine_diff_density_max 0.4217
_refine_diff_density_min -0.8246
_refine_diff_density_rms 0.0512
_refine_ls_abs_structure_details 'Hooft, R.W.W., Straver, L.H., Spek, A.L. (2010). J. Appl. Cryst., 43, 665-668.'
_refine_ls_abs_structure_Flack -0.023(15)
_refine_ls_d_res_high 0.7956
_refine_ls_d_res_low 10.5723
_refine_ls_goodness_of_fit_ref 0.9881
_refine_ls_hydrogen_treatment constr
_refine_ls_matrix_type full
_refine_ls_number_constraints 20
_refine_ls_number_parameters 186
_refine_ls_number_reflns 4580
_refine_ls_number_restraints 0
_refine_ls_restrained_S_all 0.9881
_refine_ls_R_factor_all 0.0421
_refine_ls_R_factor_gt 0.0355
_refine_ls_shift/su_max 0.0007
_refine_ls_shift/su_mean 0.0001
_refine_ls_structure_factor_coef Fsqd
_refine_ls_weighting_details 'w=1/[\s^2^(Fo^2^)+(0.0510P)^2^+1.5648P] where P=(Fo^2^+2Fc^2^)/3'
_refine_ls_weighting_scheme calc
_refine_ls_wR_factor_gt 0.0878
_refine_ls_wR_factor_ref 0.0903
_reflns_Friedel_coverage 0.951
_reflns_limit_h_max 34
_reflns_limit_h_min -34
_reflns_limit_k_max 19
_reflns_limit_k_min -19
_reflns_limit_l_max 8
_reflns_limit_l_min -8
_reflns_number_gt 3990
_reflns_number_total 4580
_reflns_threshold_expression I>=2u(I)
_cod_data_source_file d5ra02649k1.cif
_cod_data_source_block UA3_TMU31_dDEF_RigSynR
_cod_original_sg_symbol_Hall ' P 62 2 (0 0 4)'
_cod_original_formula_sum 'C19.67 H24.67 N4.33 O4.58 Zn1'
_cod_database_code 7250763
_olex2_refinement_description
;
1. Fixed Uiso
 At 1.2 times of:
  All C(H) groups, All N(H) groups
2.a Aromatic/amide H refined with riding coordinates:
 N1(H1), C3(H3), C4(H4), C6(H6), C7(H7), N52(H52), C52(H52a), C53(H53),
 C55(H55), C56(H56)
;
_platon_squeeze_special_details
;
A solvent mask was calculated and 854 electrons were 
found in a volume of 3436\%A^3^ in 2 voids per unit cell. 
This is consistent with the presence of 
1[C5H11N1O1], 0.333[C5H11N1O1] per Unit Cell 
which account for 896 electrons 
per unit cell.
;
_platon_squeeze_void_probe_radius 1.20
_olex2_submission_special_instructions 'No special instructions were received'
_oxdiff_exptl_absorpt_empirical_details
;
Empirical correction (ABSPACK) includes:
- Absorption correction using spherical harmonics
- Frame scaling
- Detector area scaling
;
_oxdiff_exptl_absorpt_empirical_full_max 1.651
_oxdiff_exptl_absorpt_empirical_full_min 0.558

loop_
_space_group_symop_id
_space_group_symop_operation_xyz
1 x,y,z
2 x-y,x,z+1/3
3 y,-x+y,z+2/3
4 -y,x-y,z+2/3
5 -x+y,-x,z+1/3
6 x-y,-y,-z
7 -x,-x+y,-z+1/3
8 -x,-y,z
9 y,x,-z+2/3
10 -y,-x,-z+2/3
11 -x+y,y,-z
12 x,x-y,-z+1/3

loop_
_atom_site_label
_atom_site_type_symbol
_atom_site_fract_x
_atom_site_fract_y
_atom_site_fract_z
_atom_site_U_iso_or_equiv
_atom_site_adp_type
_atom_site_occupancy
_atom_site_site_symmetry_order
_atom_site_refinement_flags_posn
_atom_site_refinement_flags_adp
_atom_site_refinement_flags_occupancy
Zn1 Zn 0.489347(12) 0.450128(12) 0.50333(5) 0.03278(10) Uani 1.000000 1 . . .
O1 O 0.54911(7) 0.48135(7) 0.6346(3) 0.0443(5) Uani 1.000000 1 . . .
O2 O 0.56654(7) 0.55785(7) 0.6253(3) 0.0484(5) Uani 1.000000 1 . . .
O3 O 0.75687(7) 0.51374(15) 1.0 0.0753(10) Uani 1.000000 2 S T P
O4 O 0.5 0.5 0.3333333333333333 0.0320(7) Uani 1.000000 4 S T P
O54 O 0.50749(12) 0.25374(6) 0.16666666666666666 0.0522(7) Uani 1.000000 2 S T P
N1 N 0.76015(11) 0.58466(12) 0.9420(4) 0.0608(8) Uani 1.000000 1 . . .
H1 H 0.77908(11) 0.61585(12) 0.9474(4) 0.0730(9) Uiso 1.000000 1 R . .
C2 C 0.62329(11) 0.53997(11) 0.7419(4) 0.0404(7) Uani 1.000000 1 . . .
C3 C 0.65640(13) 0.58804(13) 0.7657(5) 0.0572(9) Uani 1.000000 1 . . .
H3 H 0.64815(13) 0.61156(13) 0.7355(5) 0.0686(11) Uiso 1.000000 1 R . .
C4 C 0.70083(14) 0.60183(14) 0.8324(6) 0.0697(11) Uani 1.000000 1 . . .
H4 H 0.72298(14) 0.63481(14) 0.8500(6) 0.0836(13) Uiso 1.000000 1 R . .
C5 C 0.71377(13) 0.56805(14) 0.8743(5) 0.0571(9) Uani 1.000000 1 . . .
C6 C 0.68077(11) 0.51933(12) 0.8514(5) 0.0525(8) Uani 1.000000 1 . . .
H6 H 0.68908(11) 0.49580(12) 0.8805(5) 0.0630(9) Uiso 1.000000 1 R . .
C7 C 0.63599(12) 0.50617(13) 0.7856(4) 0.0485(8) Uani 1.000000 1 . . .
H7 H 0.61339(12) 0.47322(13) 0.7700(4) 0.0582(9) Uiso 1.000000 1 R . .
C8 C 0.77860(10) 0.5572(2) 1.0 0.0556(11) Uani 1.000000 2 S T P
N51 N 0.47462(9) 0.38538(9) 0.4268(3) 0.0425(6) Uani 1.000000 1 . . .
N52 N 0.43592(11) 0.24979(10) 0.2292(4) 0.0519(7) Uani 1.000000 1 . . .
H52 H 0.40484(11) 0.23012(10) 0.2262(4) 0.0622(8) Uiso 1.000000 1 R . .
C1 C 0.57656(11) 0.52521(11) 0.6588(4) 0.0419(6) Uani 1.000000 1 . . .
C52 C 0.42904(12) 0.35189(12) 0.3990(4) 0.0496(8) Uani 1.000000 1 . . .
H52a H 0.40471(12) 0.35938(12) 0.4242(4) 0.0595(10) Uiso 1.000000 1 R . .
C53 C 0.41581(12) 0.30679(11) 0.3351(5) 0.0546(8) Uani 1.000000 1 . . .
H53 H 0.38301(12) 0.28394(11) 0.3178(5) 0.0656(9) Uiso 1.000000 1 R . .
C54 C 0.45110(12) 0.29510(11) 0.2963(4) 0.0474(7) Uani 1.000000 1 . . .
C55 C 0.49855(11) 0.32967(10) 0.3311(5) 0.0483(7) Uani 1.000000 1 . . .
H55 H 0.52369(11) 0.32307(10) 0.3102(5) 0.0580(9) Uiso 1.000000 1 R . .
C56 C 0.50827(13) 0.37355(11) 0.3963(4) 0.0482(8) Uani 1.000000 1 . . .
H56 H 0.54060(13) 0.39664(11) 0.4209(4) 0.0579(9) Uiso 1.000000 1 R . .
C58 C 0.46426(17) 0.23213(8) 0.16666666666666666 0.0461(10) Uani 1.000000 2 S T P

loop_
_atom_site_aniso_label
_atom_site_aniso_U_11
_atom_site_aniso_U_22
_atom_site_aniso_U_33
_atom_site_aniso_U_12
_atom_site_aniso_U_13
_atom_site_aniso_U_23
Zn1 0.0413(2) 0.03449(18) 0.03302(16) 0.02676(17) 0.00448(17) 0.00195(17)
O1 0.0497(11) 0.0497(12) 0.0466(11) 0.0347(11) -0.0015(9) 0.0056(9)
O2 0.0578(13) 0.0520(12) 0.0524(12) 0.0401(10) -0.0216(10) -0.0168(9)
O3 0.0488(13) 0.077(3) 0.110(3) 0.0383(13) -0.0194(19) 0.000000
O4 0.0329(13) 0.0329(13) 0.0366(17) 0.0213(14) -0.000000 0.000000
O54 0.062(2) 0.0396(10) 0.0625(18) 0.0309(10) -0.000000 -0.0081(14)
N1 0.0510(17) 0.0679(19) 0.0732(19) 0.0370(16) -0.0140(14) -0.0065(15)
C2 0.0446(16) 0.055(2) 0.0374(14) 0.0364(15) -0.0083(12) -0.0105(13)
C3 0.059(2) 0.062(2) 0.068(2) 0.044(2) -0.0218(18) -0.0180(18)
C4 0.069(2) 0.066(2) 0.087(3) 0.044(2) -0.039(2) -0.021(2)
C5 0.055(2) 0.071(2) 0.058(2) 0.0415(19) -0.0094(16) -0.0052(17)
C6 0.0515(18) 0.060(2) 0.059(2) 0.0378(17) -0.0007(17) 0.0061(18)
C7 0.0497(18) 0.056(2) 0.0487(18) 0.0332(16) -0.0059(14) 0.0046(15)
C8 0.0454(16) 0.080(4) 0.053(3) 0.0401(18) 0.0017(19) 0.000000
N51 0.0472(15) 0.0403(14) 0.0480(14) 0.0279(12) 0.0103(11) 0.0075(11)
N52 0.0579(17) 0.0392(14) 0.0695(18) 0.0325(14) 0.0008(13) -0.0031(12)
C1 0.0584(17) 0.0551(18) 0.0318(13) 0.0432(16) 0.0009(14) -0.0009(15)
C52 0.0494(19) 0.0468(19) 0.0602(19) 0.0298(16) 0.0083(15) 0.0009(15)
C53 0.0528(19) 0.0427(16) 0.075(2) 0.0292(15) -0.001(2) 0.0030(18)
C54 0.0569(18) 0.0416(17) 0.0552(19) 0.0331(15) 0.0083(16) 0.0078(14)
C55 0.0507(17) 0.0403(15) 0.0623(19) 0.0289(14) 0.0143(17) 0.0084(17)
C56 0.056(2) 0.0398(16) 0.0594(19) 0.0318(16) 0.0094(16) 0.0021(14)
C58 0.056(3) 0.0381(15) 0.050(2) 0.0281(14) -0.000000 -0.0046(18)

loop_
_atom_type_symbol
_atom_type_scat_dispersion_real
_atom_type_scat_dispersion_imag
_atom_type_scat_Cromer_Mann_a1
_atom_type_scat_Cromer_Mann_a2
_atom_type_scat_Cromer_Mann_a3
_atom_type_scat_Cromer_Mann_a4
_atom_type_scat_Cromer_Mann_b1
_atom_type_scat_Cromer_Mann_b2
_atom_type_scat_Cromer_Mann_b3
_atom_type_scat_Cromer_Mann_b4
_atom_type_scat_Cromer_Mann_c
_atom_type_scat_source
_atom_type_scat_dispersion_source
C 0.01788 0.00908 2.31000 1.02000 1.58860 0.86500 20.84390 10.20750 0.56870 51.65120 0.21560 'International Tables Volume C Table 6.1.1.4 (pp. 500-502)' 'Brennan, Cowan, Rev. Sci. Instrum., 1992, 63, 850'
H 0.00000 0.00000 0.49300 0.32291 0.14019 0.04081 10.51090 26.12570 3.14236 57.79970 0.00304 'International Tables Volume C Table 6.1.1.4 (pp. 500-502)' 'Brennan, Cowan, Rev. Sci. Instrum., 1992, 63, 850'
N 0.03110 0.01806 12.21260 3.13220 2.01250 1.16630 0.00570 9.89330 28.99750 0.58260 -11.52900 'International Tables Volume C Table 6.1.1.4 (pp. 500-502)' 'Brennan, Cowan, Rev. Sci. Instrum., 1992, 63, 850'
O 0.04960 0.03234 3.04850 2.28680 1.54630 0.86700 13.27710 5.70110 0.32390 32.90890 0.25080 'International Tables Volume C Table 6.1.1.4 (pp. 500-502)' 'Brennan, Cowan, Rev. Sci. Instrum., 1992, 63, 850'
Zn -1.54239 0.67975 14.07430 7.03180 5.16520 2.41000 3.26550 0.23330 10.31630 58.70970 1.30410 'International Tables Volume C Table 6.1.1.4 (pp. 500-502)' 'Brennan, Cowan, Rev. Sci. Instrum., 1992, 63, 850'

loop_
_geom_angle_atom_site_label_1
_geom_angle_atom_site_label_2
_geom_angle_atom_site_label_3
_geom_angle
_geom_angle_site_symmetry_1
_geom_angle_site_symmetry_3
_geom_angle_publ_flag
O2 Zn1 O1 116.45(9) 8_665 . ?
O4 Zn1 O1 100.88(6) 10_665 . ?
O4 Zn1 O2 101.11(6) 10_665 8_665 ?
N51 Zn1 O1 110.37(10) . . ?
N51 Zn1 O2 106.49(10) . 8_665 ?
N51 Zn1 O4 121.84(7) . 10_665 ?
C1 O1 Zn1 128.20(18) . . ?
C1 O2 Zn1 126.4(2) . 8_665 ?
Zn1 O4 Zn1 97.61(2) 8_665 . ?
Zn1 O4 Zn1 97.61(2) 9 10_665 ?
Zn1 O4 Zn1 111.635(19) 9 8_665 ?
Zn1 O4 Zn1 111.635(19) 10_665 . ?
Zn1 O4 Zn1 119.92(2) 10_665 8_665 ?
Zn1 O4 Zn1 119.92(2) 9 . ?
C5 N1 H1 116.7(2) . . ?
C8 N1 H1 116.7(2) 11_657 . ?
C8 N1 C5 126.5(3) 11_657 . ?
C7 C2 C3 119.0(3) . . ?
C1 C2 C3 120.5(3) . . ?
C1 C2 C7 120.3(3) . . ?
H3 C3 C2 119.74(17) . . ?
C4 C3 C2 120.5(3) . . ?
C4 C3 H3 119.7(2) . . ?
H4 C4 C3 119.7(2) . . ?
C5 C4 C3 120.5(4) . . ?
C5 C4 H4 119.7(2) . . ?
C4 C5 N1 117.7(3) . . ?
C6 C5 N1 122.6(3) . . ?
C6 C5 C4 119.7(3) . . ?
H6 C6 C5 120.60(18) . . ?
C7 C6 C5 118.8(3) . . ?
C7 C6 H6 120.6(2) . . ?
C6 C7 C2 121.4(3) . . ?
H7 C7 C2 119.3(2) . . ?
H7 C7 C6 119.3(2) . . ?
N1 C8 O3 124.3(2) 11_657 . ?
N1 C8 O3 124.3(2) . . ?
N1 C8 N1 111.5(5) . 11_657 ?
C52 N51 Zn1 119.0(2) . . ?
C56 N51 Zn1 123.3(2) . . ?
C56 N51 C52 117.7(3) . . ?
C54 N52 H52 116.43(18) . . ?
C58 N52 H52 116.4(2) 12 . ?
C58 N52 C54 127.1(3) 12 . ?
O2 C1 O1 125.3(3) . . ?
C2 C1 O1 117.3(3) . . ?
C2 C1 O2 117.3(3) . . ?
H52a C52 N51 118.60(18) . . ?
C53 C52 N51 122.8(3) . . ?
C53 C52 H52a 118.6(2) . . ?
H53 C53 C52 120.2(2) . . ?
C54 C53 C52 119.5(3) . . ?
C54 C53 H53 120.24(19) . . ?
C53 C54 N52 117.1(3) . . ?
C55 C54 N52 125.4(3) . . ?
C55 C54 C53 117.4(3) . . ?
H55 C55 C54 120.55(17) . . ?
C56 C55 C54 118.9(3) . . ?
C56 C55 H55 120.55(19) . . ?
C55 C56 N51 123.6(3) . . ?
H56 C56 N51 118.19(19) . . ?
H56 C56 C55 118.2(2) . . ?
N52 C58 O54 125.0(2) . . ?
N52 C58 O54 125.0(2) 12 . ?
N52 C58 N52 110.0(4) . 12 ?

loop_
_geom_bond_atom_site_label_1
_geom_bond_atom_site_label_2
_geom_bond_distance
_geom_bond_site_symmetry_2
_geom_bond_publ_flag
Zn1 Zn1 2.9386(7) 8_665 ?
Zn1 O1 1.945(2) . ?
Zn1 O2 1.9263(18) 8_665 ?
Zn1 O4 1.9525(3) 10_665 ?
Zn1 N51 1.985(2) . ?
O1 C1 1.253(3) . ?
O2 C1 1.273(3) . ?
O3 C8 1.215(6) . ?
O54 C58 1.209(5) . ?
N1 H1 0.8800 . ?
N1 C5 1.411(4) . ?
N1 C8 1.365(4) 11_657 ?
C2 C3 1.388(5) . ?
C2 C7 1.384(4) . ?
C2 C1 1.477(4) . ?
C3 H3 0.9500 . ?
C3 C4 1.369(4) . ?
C4 H4 0.9500 . ?
C4 C5 1.386(5) . ?
C5 C6 1.402(5) . ?
C6 H6 0.9500 . ?
C6 C7 1.380(4) . ?
C7 H7 0.9500 . ?
N51 C52 1.338(4) . ?
N51 C56 1.340(4) . ?
N52 H52 0.8800 . ?
N52 C54 1.386(4) . ?
N52 C58 1.382(4) 12 ?
C52 H52a 0.9500 . ?
C52 C53 1.384(4) . ?
C53 H53 0.9500 . ?
C53 C54 1.400(4) . ?
C54 C55 1.398(4) . ?
C55 H55 0.9500 . ?
C55 C56 1.380(4) . ?
C56 H56 0.9500 . ?

loop_
_geom_torsion_atom_site_label_1
_geom_torsion_atom_site_label_2
_geom_torsion_atom_site_label_3
_geom_torsion_atom_site_label_4
_geom_torsion
_geom_torsion_site_symmetry_1
_geom_torsion_site_symmetry_2
_geom_torsion_site_symmetry_3
_geom_torsion_site_symmetry_4
_geom_torsion_publ_flag
Zn1 O1 C1 O2 12.2(2) . . . . ?
Zn1 O1 C1 C2 -171.3(2) . . . . ?
Zn1 O2 C1 O1 -8.2(2) 8_665 . . . ?
Zn1 O2 C1 C2 175.3(2) 8_665 . . . ?
Zn1 N51 C52 C53 175.9(3) . . . . ?
Zn1 N51 C56 C55 -175.2(2) . . . . ?
O1 C1 C2 C3 177.2(3) . . . . ?
O1 C1 C2 C7 1.7(3) . . . . ?
O2 C1 C2 C3 -6.1(3) . . . . ?
O2 C1 C2 C7 178.5(3) . . . . ?
O3 C8 N1 C5 0.33(18) . . . . ?
O3 C8 N1 C5 0.33(18) . . 11_657 11_657 ?
O3 C8 N1 C8 0.0 . . . 11_657 ?
O54 C58 N52 C54 2.53(16) . . . . ?
O54 C58 N52 C54 2.53(16) . . 12 12 ?
N1 C5 C4 C3 179.8(4) . . . . ?
N1 C5 C6 C7 179.5(3) . . . . ?
N1 C8 N1 C5 -179.67(18) 11_657 . . . ?
N1 C8 N1 C8 0.0 . 11_657 11_657 . ?
C2 C3 C4 C5 1.1(4) . . . . ?
C2 C7 C6 C5 0.2(4) . . . . ?
C3 C2 C7 C6 -0.3(4) . . . . ?
C3 C4 C5 C6 -1.2(5) . . . . ?
C4 C3 C2 C7 -0.4(4) . . . . ?
C4 C3 C2 C1 -175.9(3) . . . . ?
C4 C5 N1 C8 176.1(3) . . . 11_657 ?
C4 C5 C6 C7 0.5(4) . . . . ?
C5 N1 C8 O3 0.3(4) . . 11_657 11_657 ?
C5 N1 C8 N1 -179.7(2) . . 11_657 11_657 ?
C6 C5 N1 C8 -2.9(4) . . . 11_657 ?
C6 C7 C2 C1 175.2(3) . . . . ?
C8 N1 C5 C4 176.1(4) . . . . ?
C8 N1 C5 C6 -2.9(4) . . . . ?
C8 N1 C8 O3 -90.0 . . 11_657 11_657 ?
C8 N1 C8 N1 0.0 . . 11_657 11_657 ?
N51 C52 C53 C54 -0.3(4) . . . . ?
N51 C56 C55 C54 -0.8(4) . . . . ?
N52 C54 C53 C52 -178.7(3) . . . . ?
N52 C54 C55 C56 179.3(3) . . . . ?
N52 C58 N52 C54 -177.47(16) 12 . . . ?
C52 N51 C56 C55 2.9(4) . . . . ?
C52 C53 C54 C55 2.4(4) . . . . ?
C53 C52 N51 C56 -2.3(4) . . . . ?
C53 C54 N52 C58 173.5(2) . . . . ?
C53 C54 C55 C56 -1.9(4) . . . . ?
C55 C54 N52 C58 -7.6(4) . . . . ?

loop_
_platon_squeeze_void_nr
_platon_squeeze_void_average_x
_platon_squeeze_void_average_y
_platon_squeeze_void_average_z
_platon_squeeze_void_volume
_platon_squeeze_void_count_electrons
_platon_squeeze_void_content
1 0.000 0.000 -0.019 2642 642 '12 C5H11N1O1'
2 0.333 0.667 0.009 397 106 '2 C5H11N1O1'
3 0.667 0.333 0.339 397 106 '2 C5H11N1O1'
